data_7128026
loop_
_publ_author_name
'Ji, Zhenyu'
'Fan, Yerong'
'Wu, Mingyan'
'Hong, Maochun'

_publ_section_title
;
 A flexible microporous framework with temperature-dependent gate-opening
 behaviours for C2 gases.
;
_journal_issue 31
_journal_name_full 'Chemical communications (Cambridge, England)'
_journal_page_first 3785
_journal_page_last 3788
_journal_paper_doi 10.1039/d1cc00014d
_journal_volume 57
_journal_year 2021
_chemical_formula_moiety 'C28 H20 Co2 N6 O8'
_chemical_formula_sum 'C28 H20 Co2 N6 O8'
_chemical_formula_weight 686.36
_space_group_crystal_system monoclinic
_space_group_IT_number 15
_space_group_name_Hall '-C 2yc'
_space_group_name_H-M_alt 'C 1 2/c 1'
_atom_sites_solution_hydrogens geom
_atom_sites_solution_primary iterative
_audit_creation_date 2020-12-31
_audit_creation_method
;
Olex2 1.3
(compiled 2020.11.12 svn.r5f609507 for OlexSys, GUI svn.r6226)
;
_audit_update_record
;
2020-12-31 deposited with the CCDC.	2021-03-09 downloaded from the CCDC.
;
_cell_angle_alpha 90
_cell_angle_beta 93.5300(10)
_cell_angle_gamma 90
_cell_formula_units_Z 8
_cell_length_a 16.23320(10)
_cell_length_b 14.59330(10)
_cell_length_c 31.8280(3)
_cell_measurement_reflns_used 18391
_cell_measurement_temperature 173.15
_cell_measurement_theta_max 60.2360
_cell_measurement_theta_min 2.9030
_cell_volume 7525.62(10)
_computing_molecular_graphics 'Olex2 1.3 (Dolomanov et al., 2009)'
_computing_publication_material 'Olex2 1.3 (Dolomanov et al., 2009)'
_computing_structure_refinement 'SHELXL 2018/1 (Sheldrick, 2015)'
_computing_structure_solution 'olex2.solve 1.3 (Bourhis et al., 2015)'
_diffrn_ambient_temperature 173.15
_diffrn_measured_fraction_theta_full 0.997
_diffrn_measured_fraction_theta_max 0.971
_diffrn_measurement_device_type 'ROD, Synergy Custom system, HyPix'
_diffrn_measurement_method '\w scans'
_diffrn_radiation_type GaK\a
_diffrn_radiation_wavelength 1.3405
_diffrn_reflns_av_R_equivalents 0.0240
_diffrn_reflns_av_unetI/netI 0.0244
_diffrn_reflns_Laue_measured_fraction_full 0.997
_diffrn_reflns_Laue_measured_fraction_max 0.971
_diffrn_reflns_limit_h_max 21
_diffrn_reflns_limit_h_min -19
_diffrn_reflns_limit_k_max 18
_diffrn_reflns_limit_k_min -18
_diffrn_reflns_limit_l_max 41
_diffrn_reflns_limit_l_min -40
_diffrn_reflns_number 27478
_diffrn_reflns_point_group_measured_fraction_full 0.997
_diffrn_reflns_point_group_measured_fraction_max 0.971
_diffrn_reflns_theta_full 53.543
_diffrn_reflns_theta_max 60.488
_diffrn_reflns_theta_min 2.418
_diffrn_source 'micro-focus metaljet'
_exptl_absorpt_coefficient_mu 5.106
_exptl_absorpt_correction_T_max 1.00000
_exptl_absorpt_correction_T_min 0.28509
_exptl_absorpt_correction_type multi-scan
_exptl_absorpt_process_details
;  
CrysAlisPro 1.171.40.14a (Rigaku Oxford Diffraction, 2018)
Empirical absorption correction using spherical harmonics,
 implemented in SCALE3 ABSPACK scaling algorithm.
;
_exptl_crystal_density_diffrn 1.212
_exptl_crystal_description block
_exptl_crystal_F_000 2784
_exptl_crystal_size_max 0.25
_exptl_crystal_size_mid 0.2
_exptl_crystal_size_min 0.2
_refine_diff_density_max 0.305
_refine_diff_density_min -0.292
_refine_diff_density_rms 0.049
_refine_ls_extinction_method none
_refine_ls_goodness_of_fit_ref 1.041
_refine_ls_hydrogen_treatment constr
_refine_ls_matrix_type full
_refine_ls_number_parameters 399
_refine_ls_number_reflns 8376
_refine_ls_number_restraints 0
_refine_ls_restrained_S_all 1.041
_refine_ls_R_factor_all 0.0360
_refine_ls_R_factor_gt 0.0294
_refine_ls_shift/su_max 0.004
_refine_ls_shift/su_mean 0.000
_refine_ls_structure_factor_coef Fsqd
_refine_ls_weighting_details 'w=1/[\s^2^(Fo^2^)+(0.0327P)^2^+7.9463P] where P=(Fo^2^+2Fc^2^)/3'
_refine_ls_weighting_scheme calc
_refine_ls_wR_factor_gt 0.0706
_refine_ls_wR_factor_ref 0.0734
_reflns_Friedel_coverage 0.000
_reflns_number_gt 7283
_reflns_number_total 8621
_reflns_threshold_expression 'I > 2\s(I)'
_cod_data_source_file d1cc00014d2.cif
_cod_data_source_block platon_sq
_cod_depositor_comments 'Adding full bibliography for 7128026--7128027.cif.'
_cod_database_code 7128026
_shelx_shelxl_version_number 2018/1
_shelx_space_group_comment
;
The symmetry employed for this shelxl refinement is uniquely defined
by the following loop, which should always be used as a source of
symmetry information in preference to the above space-group names.
They are only intended as comments.
;
_olex2_refinement_description
;
1. Fixed Uiso
 At 1.2 times of:
  All C(H) groups
 At 1.5 times of:
  All C(H,H,H) groups
2.a Aromatic/amide H refined with riding coordinates:
 C3(H3), C4(H4), C6(H6), C7(H7), C11(H11), C12(H12), C14(H14), C15(H15),
 C19(H19), C20(H20), C22(H22), C24(H24), C25(H25), C26(H26)
2.b Idealised Me refined as rotating group:
 C17(H17A,H17B,H17C), C28(H28A,H28B,H28C)
;
_olex2_submission_special_instructions 'No special instructions were received'

loop_
_space_group_symop_operation_xyz
'x, y, z'
'-x, y, -z+1/2'
'x+1/2, y+1/2, z'
'-x+1/2, y+1/2, -z+1/2'
'-x, -y, -z'
'x, -y, z-1/2'
'-x+1/2, -y+1/2, -z'
'x+1/2, -y+1/2, z-1/2'

loop_
_atom_site_label
_atom_site_type_symbol
_atom_site_fract_x
_atom_site_fract_y
_atom_site_fract_z
_atom_site_U_iso_or_equiv
_atom_site_adp_type
_atom_site_occupancy
_atom_site_site_symmetry_order
_atom_site_calc_flag
_atom_site_refinement_flags_posn
_atom_site_refinement_flags_adp
_atom_site_refinement_flags_occupancy
_atom_site_disorder_assembly
_atom_site_disorder_group
Co1 Co 0.29731(2) 0.53675(2) 0.86393(2) 0.01005(6) Uani 1 1 d . . . . .
Co2 Co 0.30954(2) 0.53856(2) 0.95135(2) 0.01002(6) Uani 1 1 d . . . . .
O1 O 0.21334(7) 0.43830(8) 0.87221(4) 0.0239(3) Uani 1 1 d . . . . .
O2 O 0.21048(7) 0.45403(8) 0.94211(4) 0.0204(2) Uani 1 1 d . . . . .
O3 O -0.09539(7) 0.12555(8) 0.94399(4) 0.0201(2) Uani 1 1 d . . . . .
O4 O -0.11583(7) 0.13659(8) 0.87381(3) 0.0192(2) Uani 1 1 d . . . . .
O5 O 0.39093(7) 0.44584(8) 0.87277(3) 0.0199(2) Uani 1 1 d . . . . .
O6 O 0.38837(7) 0.43137(7) 0.94274(3) 0.0176(2) Uani 1 1 d . . . . .
O7 O 0.73112(7) 0.14552(7) 0.93881(3) 0.0182(2) Uani 1 1 d . . . . .
O8 O 0.70877(7) 0.13219(8) 0.86907(3) 0.0204(2) Uani 1 1 d . . . . .
N1 N 0.29322(8) 0.53731(9) 0.79976(4) 0.0172(3) Uani 1 1 d . . . . .
N2 N 0.27330(9) 0.50230(9) 0.73286(4) 0.0222(3) Uani 1 1 d . . . . .
N3 N 0.21181(9) 0.37921(9) 0.69591(4) 0.0218(3) Uani 1 1 d . . . . .
N4 N 0.22498(8) 0.36225(9) 0.62198(4) 0.0193(3) Uani 1 1 d . . . . .
N5 N 0.30214(8) 0.46397(8) 0.58389(4) 0.0154(3) Uani 1 1 d . . . . .
N6 N 0.31736(8) 0.47731(8) 0.51587(4) 0.0141(2) Uani 1 1 d . . . . .
C1 C 0.18387(9) 0.42205(11) 0.90707(5) 0.0167(3) Uani 1 1 d . . . . .
C2 C 0.11236(9) 0.35748(11) 0.90695(5) 0.0170(3) Uani 1 1 d . . . . .
C3 C 0.08450(10) 0.31389(12) 0.86996(5) 0.0227(3) Uani 1 1 d . . . . .
H3 H 0.109202 0.327261 0.844366 0.027 Uiso 1 1 calc R U . . .
C4 C 0.02056(10) 0.25080(12) 0.87040(5) 0.0216(3) Uani 1 1 d . . . . .
H4 H 0.000992 0.221598 0.845038 0.026 Uiso 1 1 calc R U . . .
C5 C -0.01477(9) 0.23037(10) 0.90790(5) 0.0153(3) Uani 1 1 d . . . . .
C6 C 0.01203(9) 0.27523(11) 0.94482(5) 0.0188(3) Uani 1 1 d . . . . .
H6 H -0.012931 0.262090 0.970369 0.023 Uiso 1 1 calc R U . . .
C7 C 0.07510(10) 0.33902(11) 0.94432(5) 0.0194(3) Uani 1 1 d . . . . .
H7 H 0.092978 0.370204 0.969451 0.023 Uiso 1 1 calc R U . . .
C8 C -0.08077(9) 0.15891(10) 0.90876(5) 0.0151(3) Uani 1 1 d . . . . .
C9 C 0.41673(9) 0.41255(10) 0.90783(5) 0.0141(3) Uani 1 1 d . . . . .
C10 C 0.48694(9) 0.34660(10) 0.90724(5) 0.0143(3) Uani 1 1 d . . . . .
C11 C 0.53145(9) 0.32384(10) 0.94444(5) 0.0151(3) Uani 1 1 d . . . . .
H11 H 0.515691 0.348096 0.970453 0.018 Uiso 1 1 calc R U . . .
C12 C 0.59895(9) 0.26563(10) 0.94360(5) 0.0153(3) Uani 1 1 d . . . . .
H12 H 0.629768 0.250520 0.968994 0.018 Uiso 1 1 calc R U . . .
C13 C 0.62154(9) 0.22926(10) 0.90532(5) 0.0144(3) Uani 1 1 d . . . . .
C14 C 0.57674(10) 0.25199(11) 0.86818(5) 0.0184(3) Uani 1 1 d . . . . .
H14 H 0.591946 0.227019 0.842199 0.022 Uiso 1 1 calc R U . . .
C15 C 0.50991(10) 0.31100(11) 0.86891(5) 0.0181(3) Uani 1 1 d . . . . .
H15 H 0.479836 0.327187 0.843439 0.022 Uiso 1 1 calc R U . . .
C16 C 0.69293(9) 0.16443(10) 0.90425(5) 0.0149(3) Uani 1 1 d . . . . .
C17 C 0.29063(13) 0.37033(11) 0.78386(5) 0.0275(4) Uani 1 1 d . . . . .
H17A H 0.315511 0.363714 0.812544 0.041 Uiso 1 1 calc R U . . .
H17B H 0.325021 0.338922 0.764103 0.041 Uiso 1 1 calc R U . . .
H17C H 0.235307 0.343197 0.782229 0.041 Uiso 1 1 calc R U . . .
C18 C 0.28469(10) 0.46871(10) 0.77285(5) 0.0163(3) Uani 1 1 d . . . . .
C19 C 0.28588(15) 0.61676(13) 0.77652(6) 0.0389(5) Uani 1 1 d . . . . .
H19 H 0.288428 0.676844 0.788009 0.047 Uiso 1 1 calc R U . . .
C20 C 0.27461(16) 0.59737(12) 0.73523(6) 0.0416(6) Uani 1 1 d . . . . .
H20 H 0.268784 0.639652 0.712549 0.050 Uiso 1 1 calc R U . . .
C21 C 0.25973(10) 0.45310(10) 0.69492(5) 0.0189(3) Uani 1 1 d . . . . .
C22 C 0.29357(10) 0.48547(11) 0.65893(5) 0.0195(3) Uani 1 1 d . . . . .
H22 H 0.328716 0.537542 0.659133 0.023 Uiso 1 1 calc R U . . .
C23 C 0.27253(9) 0.43652(10) 0.62265(5) 0.0156(3) Uani 1 1 d . . . . .
C24 C 0.19780(11) 0.33749(11) 0.65886(5) 0.0221(3) Uani 1 1 d . . . . .
H24 H 0.164563 0.283911 0.658830 0.027 Uiso 1 1 calc R U . . .
C25 C 0.37029(10) 0.52056(11) 0.57933(5) 0.0185(3) Uani 1 1 d . . . . .
H25 H 0.403856 0.548460 0.601249 0.022 Uiso 1 1 calc R U . . .
C26 C 0.37899(9) 0.52773(10) 0.53762(5) 0.0167(3) Uani 1 1 d . . . . .
H26 H 0.420742 0.561917 0.525025 0.020 Uiso 1 1 calc R U . . .
C27 C 0.27176(9) 0.43936(10) 0.54402(5) 0.0140(3) Uani 1 1 d . . . . .
C28 C 0.19687(9) 0.38334(11) 0.53379(5) 0.0187(3) Uani 1 1 d . . . . .
H28A H 0.209473 0.318581 0.539213 0.028 Uiso 1 1 calc R U . . .
H28B H 0.179085 0.391518 0.504046 0.028 Uiso 1 1 calc R U . . .
H28C H 0.152619 0.402939 0.551373 0.028 Uiso 1 1 calc R U . . .

loop_
_atom_site_aniso_label
_atom_site_aniso_U_11
_atom_site_aniso_U_22
_atom_site_aniso_U_33
_atom_site_aniso_U_23
_atom_site_aniso_U_13
_atom_site_aniso_U_12
Co1 0.01008(10) 0.01113(10) 0.00912(10) -0.00053(7) 0.00209(7) -0.00025(7)
Co2 0.00999(10) 0.01078(10) 0.00947(10) 0.00015(7) 0.00197(7) -0.00005(7)
O1 0.0258(6) 0.0271(6) 0.0193(6) -0.0015(5) 0.0068(5) -0.0144(5)
O2 0.0177(5) 0.0240(6) 0.0196(6) -0.0009(5) 0.0012(4) -0.0084(4)
O3 0.0172(5) 0.0216(6) 0.0212(6) 0.0059(5) 0.0001(4) -0.0071(4)
O4 0.0190(5) 0.0194(5) 0.0190(6) 0.0004(4) 0.0010(4) -0.0073(4)
O5 0.0220(6) 0.0224(6) 0.0153(5) 0.0001(4) 0.0017(4) 0.0101(4)
O6 0.0186(5) 0.0191(5) 0.0157(5) 0.0020(4) 0.0051(4) 0.0073(4)
O7 0.0191(5) 0.0201(6) 0.0157(5) 0.0030(4) 0.0027(4) 0.0077(4)
O8 0.0195(5) 0.0248(6) 0.0169(6) -0.0043(5) 0.0012(4) 0.0095(5)
N1 0.0241(7) 0.0158(6) 0.0117(6) -0.0002(5) 0.0018(5) -0.0009(5)
N2 0.0411(8) 0.0156(6) 0.0098(6) 0.0002(5) 0.0023(6) -0.0035(6)
N3 0.0323(8) 0.0205(7) 0.0127(6) 0.0001(5) 0.0031(6) -0.0054(6)
N4 0.0267(7) 0.0190(7) 0.0124(6) 0.0003(5) 0.0024(5) -0.0030(5)
N5 0.0196(6) 0.0169(6) 0.0098(6) -0.0012(5) 0.0013(5) -0.0024(5)
N6 0.0142(6) 0.0156(6) 0.0125(6) 0.0010(5) 0.0006(5) 0.0004(5)
C1 0.0150(7) 0.0151(7) 0.0200(8) 0.0001(6) 0.0017(6) -0.0020(6)
C2 0.0163(7) 0.0174(7) 0.0173(8) 0.0015(6) 0.0013(6) -0.0053(6)
C3 0.0247(8) 0.0285(9) 0.0154(8) -0.0012(7) 0.0047(6) -0.0125(7)
C4 0.0242(8) 0.0248(8) 0.0159(8) -0.0025(6) 0.0022(6) -0.0102(7)
C5 0.0131(7) 0.0158(7) 0.0171(7) 0.0021(6) 0.0002(6) -0.0027(6)
C6 0.0186(7) 0.0229(8) 0.0153(7) 0.0023(6) 0.0035(6) -0.0052(6)
C7 0.0213(8) 0.0218(8) 0.0150(7) 0.0000(6) 0.0009(6) -0.0057(6)
C8 0.0127(7) 0.0136(7) 0.0189(8) 0.0012(6) 0.0009(6) -0.0009(5)
C9 0.0135(7) 0.0127(7) 0.0163(7) -0.0009(6) 0.0020(6) -0.0005(5)
C10 0.0134(7) 0.0138(7) 0.0160(7) 0.0001(6) 0.0019(6) 0.0023(5)
C11 0.0174(7) 0.0150(7) 0.0136(7) 0.0003(6) 0.0052(6) 0.0019(6)
C12 0.0154(7) 0.0166(7) 0.0140(7) 0.0025(6) 0.0016(6) 0.0024(6)
C13 0.0135(7) 0.0136(7) 0.0163(7) 0.0008(6) 0.0030(6) 0.0022(5)
C14 0.0207(7) 0.0210(8) 0.0137(7) -0.0026(6) 0.0036(6) 0.0055(6)
C15 0.0193(7) 0.0206(8) 0.0145(7) -0.0002(6) 0.0001(6) 0.0048(6)
C16 0.0127(7) 0.0145(7) 0.0179(7) 0.0013(6) 0.0035(6) 0.0007(5)
C17 0.0511(11) 0.0170(8) 0.0139(8) -0.0003(6) -0.0022(7) 0.0030(7)
C18 0.0199(7) 0.0182(8) 0.0111(7) -0.0013(6) 0.0021(6) 0.0000(6)
C19 0.0864(16) 0.0157(8) 0.0143(8) 0.0000(7) -0.0009(9) -0.0047(9)
C20 0.0974(18) 0.0149(8) 0.0123(8) 0.0013(7) 0.0013(10) -0.0054(10)
C21 0.0286(8) 0.0171(7) 0.0110(7) -0.0009(6) 0.0005(6) 0.0004(6)
C22 0.0295(9) 0.0169(8) 0.0121(7) -0.0008(6) 0.0017(6) -0.0043(6)
C23 0.0198(7) 0.0163(7) 0.0109(7) 0.0008(6) 0.0019(6) 0.0015(6)
C24 0.0323(9) 0.0208(8) 0.0131(7) 0.0011(6) 0.0009(7) -0.0065(7)
C25 0.0209(8) 0.0185(8) 0.0159(7) -0.0014(6) 0.0002(6) -0.0057(6)
C26 0.0178(7) 0.0171(7) 0.0152(7) -0.0007(6) 0.0005(6) -0.0040(6)
C27 0.0186(7) 0.0147(7) 0.0087(7) -0.0007(5) 0.0017(6) 0.0016(6)
C28 0.0191(7) 0.0254(8) 0.0118(7) -0.0010(6) 0.0021(6) -0.0047(6)

loop_
_atom_type_symbol
_atom_type_description
_atom_type_scat_dispersion_real
_atom_type_scat_dispersion_imag
_atom_type_scat_source
C C 0.0137 0.0067 'International Tables Vol C Tables 4.2.6.8 and 6.1.1.4'
H H 0.0000 0.0000 'International Tables Vol C Tables 4.2.6.8 and 6.1.1.4'
N N 0.0241 0.0134 'International Tables Vol C Tables 4.2.6.8 and 6.1.1.4'
O O 0.0389 0.0241 'International Tables Vol C Tables 4.2.6.8 and 6.1.1.4'
Co Co -0.6628 2.9049 'International Tables Vol C Tables 4.2.6.8 and 6.1.1.4'

loop_
_geom_angle_atom_site_label_1
_geom_angle_atom_site_label_2
_geom_angle_atom_site_label_3
_geom_angle
_geom_angle_site_symmetry_1
_geom_angle_site_symmetry_3
_geom_angle_publ_flag
O1 Co1 Co2 83.26(3) . . ?
O1 Co1 O4 163.63(5) . 3 ?
O1 Co1 O5 91.30(5) . . ?
O1 Co1 O8 89.46(5) . 3_455 ?
O1 Co1 N1 98.84(5) . . ?
O4 Co1 Co2 80.37(3) 3 . ?
O4 Co1 N1 97.53(5) 3 . ?
O5 Co1 Co2 81.97(3) . . ?
O5 Co1 O4 86.60(5) . 3 ?
O5 Co1 N1 96.87(5) . . ?
O8 Co1 Co2 85.39(3) 3_455 . ?
O8 Co1 O4 89.06(5) 3_455 3 ?
O8 Co1 O5 167.16(5) 3_455 . ?
O8 Co1 N1 95.68(5) 3_455 . ?
N1 Co1 Co2 177.64(4) . . ?
O2 Co2 Co1 80.92(3) . . ?
O2 Co2 O6 90.71(5) . . ?
O2 Co2 O7 87.56(5) . 3_455 ?
O2 Co2 N6 94.34(5) . 6_566 ?
O3 Co2 Co1 84.14(3) 3 . ?
O3 Co2 O2 165.00(5) 3 . ?
O3 Co2 O6 88.65(5) 3 . ?
O3 Co2 O7 88.19(5) 3 3_455 ?
O3 Co2 N6 100.66(5) 3 6_566 ?
O6 Co2 Co1 82.27(3) . . ?
O6 Co2 N6 92.68(5) . 6_566 ?
O7 Co2 Co1 78.81(3) 3_455 . ?
O7 Co2 O6 161.04(4) 3_455 . ?
O7 Co2 N6 106.28(5) 3_455 6_566 ?
N6 Co2 Co1 172.99(4) 6_566 . ?
C1 O1 Co1 123.27(10) . . ?
C1 O2 Co2 125.27(10) . . ?
C8 O3 Co2 122.21(10) . 3_445 ?
C8 O4 Co1 126.23(10) . 3_445 ?
C9 O5 Co1 125.41(10) . . ?
C9 O6 Co2 123.34(10) . . ?
C16 O7 Co2 127.34(10) . 3_545 ?
C16 O8 Co1 121.16(10) . 3_545 ?
C18 N1 Co1 130.00(11) . . ?
C18 N1 C19 106.74(14) . . ?
C19 N1 Co1 122.55(11) . . ?
C18 N2 C20 107.87(13) . . ?
C18 N2 C21 128.33(14) . . ?
C20 N2 C21 123.77(14) . . ?
C21 N3 C24 114.63(14) . . ?
C24 N4 C23 115.54(14) . . ?
C25 N5 C23 125.07(13) . . ?
C27 N5 C23 127.51(13) . . ?
C27 N5 C25 107.41(12) . . ?
C26 N6 Co2 123.58(10) . 6_565 ?
C27 N6 Co2 128.79(10) . 6_565 ?
C27 N6 C26 107.49(12) . . ?
O1 C1 O2 125.63(14) . . ?
O1 C1 C2 117.00(14) . . ?
O2 C1 C2 117.35(14) . . ?
C3 C2 C1 120.20(14) . . ?
C3 C2 C7 119.95(14) . . ?
C7 C2 C1 119.83(14) . . ?
C2 C3 H3 120.0 . . ?
C4 C3 C2 119.98(15) . . ?
C4 C3 H3 120.0 . . ?
C3 C4 H4 120.0 . . ?
C5 C4 C3 120.00(15) . . ?
C5 C4 H4 120.0 . . ?
C4 C5 C6 120.07(14) . . ?
C4 C5 C8 119.98(14) . . ?
C6 C5 C8 119.95(14) . . ?
C5 C6 H6 120.0 . . ?
C7 C6 C5 119.96(14) . . ?
C7 C6 H6 120.0 . . ?
C2 C7 H7 120.0 . . ?
C6 C7 C2 120.00(15) . . ?
C6 C7 H7 120.0 . . ?
O3 C8 O4 125.92(14) . . ?
O3 C8 C5 117.42(13) . . ?
O4 C8 C5 116.65(13) . . ?
O5 C9 C10 116.63(13) . . ?
O6 C9 O5 125.16(13) . . ?
O6 C9 C10 118.21(13) . . ?
C11 C10 C9 120.07(13) . . ?
C11 C10 C15 120.16(14) . . ?
C15 C10 C9 119.71(13) . . ?
C10 C11 H11 120.0 . . ?
C12 C11 C10 119.99(14) . . ?
C12 C11 H11 120.0 . . ?
C11 C12 H12 120.0 . . ?
C11 C12 C13 119.92(14) . . ?
C13 C12 H12 120.0 . . ?
C12 C13 C16 120.29(13) . . ?
C14 C13 C12 119.94(13) . . ?
C14 C13 C16 119.76(14) . . ?
C13 C14 H14 119.9 . . ?
C15 C14 C13 120.20(14) . . ?
C15 C14 H14 119.9 . . ?
C10 C15 H15 120.1 . . ?
C14 C15 C10 119.78(14) . . ?
C14 C15 H15 120.1 . . ?
O7 C16 C13 117.27(13) . . ?
O8 C16 O7 125.45(14) . . ?
O8 C16 C13 117.27(13) . . ?
H17A C17 H17B 109.5 . . ?
H17A C17 H17C 109.5 . . ?
H17B C17 H17C 109.5 . . ?
C18 C17 H17A 109.5 . . ?
C18 C17 H17B 109.5 . . ?
C18 C17 H17C 109.5 . . ?
N1 C18 N2 109.60(13) . . ?
N1 C18 C17 125.45(14) . . ?
N2 C18 C17 124.89(14) . . ?
N1 C19 H19 124.8 . . ?
C20 C19 N1 110.48(16) . . ?
C20 C19 H19 124.8 . . ?
N2 C20 H20 127.4 . . ?
C19 C20 N2 105.29(15) . . ?
C19 C20 H20 127.4 . . ?
N3 C21 N2 116.92(14) . . ?
N3 C21 C22 123.96(14) . . ?
C22 C21 N2 119.07(14) . . ?
C21 C22 H22 122.4 . . ?
C23 C22 C21 115.13(15) . . ?
C23 C22 H22 122.4 . . ?
N4 C23 N5 116.51(13) . . ?
N4 C23 C22 123.22(14) . . ?
C22 C23 N5 120.27(14) . . ?
N3 C24 H24 116.2 . . ?
N4 C24 N3 127.50(15) . . ?
N4 C24 H24 116.2 . . ?
N5 C25 H25 126.9 . . ?
C26 C25 N5 106.27(13) . . ?
C26 C25 H25 126.9 . . ?
N6 C26 H26 125.3 . . ?
C25 C26 N6 109.47(13) . . ?
C25 C26 H26 125.3 . . ?
N5 C27 C28 125.89(13) . . ?
N6 C27 N5 109.36(13) . . ?
N6 C27 C28 124.67(13) . . ?
C27 C28 H28A 109.5 . . ?
C27 C28 H28B 109.5 . . ?
C27 C28 H28C 109.5 . . ?
H28A C28 H28B 109.5 . . ?
H28A C28 H28C 109.5 . . ?
H28B C28 H28C 109.5 . . ?

loop_
_geom_bond_atom_site_label_1
_geom_bond_atom_site_label_2
_geom_bond_distance
_geom_bond_site_symmetry_2
_geom_bond_publ_flag
Co1 Co2 2.7773(3) . ?
Co1 O1 2.0089(11) . ?
Co1 O4 2.0385(11) 3 ?
Co1 O5 2.0240(11) . ?
Co1 O8 2.0151(11) 3_455 ?
Co1 N1 2.0394(13) . ?
Co2 O2 2.0336(11) . ?
Co2 O3 2.0231(11) 3 ?
Co2 O6 2.0500(10) . ?
Co2 O7 2.0381(10) 3_455 ?
Co2 N6 2.0626(13) 6_566 ?
O1 C1 1.2576(19) . ?
O2 C1 1.2604(19) . ?
O3 C8 1.2583(18) . ?
O4 C8 1.2609(19) . ?
O5 C9 1.2645(18) . ?
O6 C9 1.2590(18) . ?
O7 C16 1.2597(18) . ?
O8 C16 1.2557(18) . ?
N1 C18 1.3192(19) . ?
N1 C19 1.377(2) . ?
N2 C18 1.3660(19) . ?
N2 C20 1.389(2) . ?
N2 C21 1.411(2) . ?
N3 C21 1.331(2) . ?
N3 C24 1.334(2) . ?
N4 C23 1.330(2) . ?
N4 C24 1.329(2) . ?
N5 C23 1.4095(19) . ?
N5 C25 1.3952(19) . ?
N5 C27 1.3804(19) . ?
N6 C26 1.3916(19) . ?
N6 C27 1.3187(19) . ?
C1 C2 1.495(2) . ?
C2 C3 1.389(2) . ?
C2 C7 1.393(2) . ?
C3 H3 0.9500 . ?
C3 C4 1.388(2) . ?
C4 H4 0.9500 . ?
C4 C5 1.388(2) . ?
C5 C6 1.392(2) . ?
C5 C8 1.497(2) . ?
C6 H6 0.9500 . ?
C6 C7 1.385(2) . ?
C7 H7 0.9500 . ?
C9 C10 1.4927(19) . ?
C10 C11 1.389(2) . ?
C10 C15 1.398(2) . ?
C11 H11 0.9500 . ?
C11 C12 1.388(2) . ?
C12 H12 0.9500 . ?
C12 C13 1.398(2) . ?
C13 C14 1.390(2) . ?
C13 C16 1.4981(19) . ?
C14 H14 0.9500 . ?
C14 C15 1.386(2) . ?
C15 H15 0.9500 . ?
C17 H17A 0.9800 . ?
C17 H17B 0.9800 . ?
C17 H17C 0.9800 . ?
C17 C18 1.480(2) . ?
C19 H19 0.9500 . ?
C19 C20 1.346(2) . ?
C20 H20 0.9500 . ?
C21 C22 1.384(2) . ?
C22 H22 0.9500 . ?
C22 C23 1.383(2) . ?
C24 H24 0.9500 . ?
C25 H25 0.9500 . ?
C25 C26 1.348(2) . ?
C26 H26 0.9500 . ?
C27 C28 1.484(2) . ?
C28 H28A 0.9800 . ?
C28 H28B 0.9800 . ?
C28 H28C 0.9800 . ?

loop_
_geom_torsion_atom_site_label_1
_geom_torsion_atom_site_label_2
_geom_torsion_atom_site_label_3
_geom_torsion_atom_site_label_4
_geom_torsion
_geom_torsion_site_symmetry_1
_geom_torsion_site_symmetry_2
_geom_torsion_site_symmetry_3
_geom_torsion_site_symmetry_4
_geom_torsion_publ_flag
Co1 O1 C1 O2 -11.2(2) . . . . ?
Co1 O1 C1 C2 170.34(10) . . . . ?
Co1 O4 C8 O3 -2.7(2) 3_445 . . . ?
Co1 O4 C8 C5 176.13(9) 3_445 . . . ?
Co1 O5 C9 O6 -0.5(2) . . . . ?
Co1 O5 C9 C10 -179.81(10) . . . . ?
Co1 O8 C16 O7 3.5(2) 3_545 . . . ?
Co1 O8 C16 C13 -175.11(10) 3_545 . . . ?
Co1 N1 C18 N2 171.25(11) . . . . ?
Co1 N1 C18 C17 -11.6(2) . . . . ?
Co1 N1 C19 C20 -172.55(16) . . . . ?
Co2 O2 C1 O1 -1.2(2) . . . . ?
Co2 O2 C1 C2 177.29(10) . . . . ?
Co2 O3 C8 O4 -7.8(2) 3_445 . . . ?
Co2 O3 C8 C5 173.36(10) 3_445 . . . ?
Co2 O6 C9 O5 -12.4(2) . . . . ?
Co2 O6 C9 C10 166.96(10) . . . . ?
Co2 O7 C16 O8 -15.6(2) 3_545 . . . ?
Co2 O7 C16 C13 163.08(10) 3_545 . . . ?
Co2 N6 C26 C25 -176.26(11) 6_565 . . . ?
Co2 N6 C27 N5 175.76(9) 6_565 . . . ?
Co2 N6 C27 C28 -7.3(2) 6_565 . . . ?
O1 C1 C2 C3 4.0(2) . . . . ?
O1 C1 C2 C7 -177.84(15) . . . . ?
O2 C1 C2 C3 -174.60(15) . . . . ?
O2 C1 C2 C7 3.6(2) . . . . ?
O5 C9 C10 C11 164.72(14) . . . . ?
O5 C9 C10 C15 -12.5(2) . . . . ?
O6 C9 C10 C11 -14.7(2) . . . . ?
O6 C9 C10 C15 168.10(14) . . . . ?
N1 C19 C20 N2 1.2(3) . . . . ?
N2 C21 C22 C23 -175.79(15) . . . . ?
N3 C21 C22 C23 1.6(2) . . . . ?
N5 C25 C26 N6 0.40(17) . . . . ?
C1 C2 C3 C4 177.03(15) . . . . ?
C1 C2 C7 C6 -176.22(15) . . . . ?
C2 C3 C4 C5 -0.9(3) . . . . ?
C3 C2 C7 C6 1.9(2) . . . . ?
C3 C4 C5 C6 2.1(3) . . . . ?
C3 C4 C5 C8 -176.91(15) . . . . ?
C4 C5 C6 C7 -1.2(2) . . . . ?
C4 C5 C8 O3 161.65(15) . . . . ?
C4 C5 C8 O4 -17.3(2) . . . . ?
C5 C6 C7 C2 -0.8(2) . . . . ?
C6 C5 C8 O3 -17.3(2) . . . . ?
C6 C5 C8 O4 163.77(14) . . . . ?
C7 C2 C3 C4 -1.1(3) . . . . ?
C8 C5 C6 C7 177.73(14) . . . . ?
C9 C10 C11 C12 -177.18(14) . . . . ?
C9 C10 C15 C14 177.98(14) . . . . ?
C10 C11 C12 C13 -0.6(2) . . . . ?
C11 C10 C15 C14 0.7(2) . . . . ?
C11 C12 C13 C14 0.5(2) . . . . ?
C11 C12 C13 C16 -178.37(13) . . . . ?
C12 C13 C14 C15 0.3(2) . . . . ?
C12 C13 C16 O7 -0.6(2) . . . . ?
C12 C13 C16 O8 178.13(14) . . . . ?
C13 C14 C15 C10 -0.9(2) . . . . ?
C14 C13 C16 O7 -179.48(14) . . . . ?
C14 C13 C16 O8 -0.7(2) . . . . ?
C15 C10 C11 C12 0.0(2) . . . . ?
C16 C13 C14 C15 179.17(14) . . . . ?
C18 N1 C19 C20 -1.3(3) . . . . ?
C18 N2 C20 C19 -0.6(2) . . . . ?
C18 N2 C21 N3 38.5(3) . . . . ?
C18 N2 C21 C22 -144.01(17) . . . . ?
C19 N1 C18 N2 0.9(2) . . . . ?
C19 N1 C18 C17 178.09(18) . . . . ?
C20 N2 C18 N1 -0.2(2) . . . . ?
C20 N2 C18 C17 -177.41(18) . . . . ?
C20 N2 C21 N3 -139.41(19) . . . . ?
C20 N2 C21 C22 38.1(3) . . . . ?
C21 N2 C18 N1 -178.33(15) . . . . ?
C21 N2 C18 C17 4.5(3) . . . . ?
C21 N2 C20 C19 177.64(19) . . . . ?
C21 N3 C24 N4 -1.1(3) . . . . ?
C21 C22 C23 N4 -1.6(2) . . . . ?
C21 C22 C23 N5 178.90(14) . . . . ?
C23 N4 C24 N3 1.1(3) . . . . ?
C23 N5 C25 C26 178.31(14) . . . . ?
C23 N5 C27 N6 -178.45(14) . . . . ?
C23 N5 C27 C28 4.7(2) . . . . ?
C24 N3 C21 N2 177.08(15) . . . . ?
C24 N3 C21 C22 -0.3(2) . . . . ?
C24 N4 C23 N5 179.93(14) . . . . ?
C24 N4 C23 C22 0.4(2) . . . . ?
C25 N5 C23 N4 -159.78(14) . . . . ?
C25 N5 C23 C22 19.7(2) . . . . ?
C25 N5 C27 N6 0.16(17) . . . . ?
C25 N5 C27 C28 -176.69(15) . . . . ?
C26 N6 C27 N5 0.09(16) . . . . ?
C26 N6 C27 C28 176.99(14) . . . . ?
C27 N5 C23 N4 18.6(2) . . . . ?
C27 N5 C23 C22 -161.88(15) . . . . ?
C27 N5 C25 C26 -0.35(17) . . . . ?
C27 N6 C26 C25 -0.31(17) . . . . ?
